data_4110727
loop_
_publ_author_name
'Adinela Cazacu'
'Christine Tong'
'Arie van der Lee'
'Thomas M. Fyles'
'Mihail Barboiu'

_publ_contact_author_address
;
IEM-UMII, cc047, 34095 Montpellier Cedex 5, France
;
_publ_contact_author_email barboiu@iemm.univ-montp2.fr
_publ_contact_author_name 'M. Barboiu'
_publ_section_title
;
 Columnar Self-Assembled Ureido Crown Ethers: An Example of Ion-Channel
 Organization in Lipid Bilayers
;
_journal_name_full 'Journal of the American Chemical Society'
_journal_page_first 9541
_journal_page_last 9548
_journal_paper_doi 10.1021/ja061861w
_journal_volume 128
_journal_year 2006
_chemical_formula_moiety 'C23 H38 N2 O7, 2(C2 H3 N)'
_chemical_formula_sum 'C27 H44 N4 O7'
_chemical_formula_weight 536.66
_space_group_IT_number 14
_symmetry_cell_setting monoclinic
_symmetry_space_group_name_Hall '-P 2ybc'
_symmetry_space_group_name_H-M 'P 1 21/c 1'
_atom_sites_solution_hydrogens geom
_atom_sites_solution_primary direct
_audit_creation_date 05-05-19
_audit_creation_method CRYSTALS_ver_12.80
_cell_angle_alpha 90
_cell_angle_beta 107.859(8)
_cell_angle_gamma 90
_cell_formula_units_Z 4
_cell_length_a 20.094(8)
_cell_length_b 8.227(3)
_cell_length_c 17.955(7)
_cell_measurement_reflns_used 0
_cell_measurement_temperature 293
_cell_measurement_theta_max 0
_cell_measurement_theta_min 0
_cell_volume 2825.2(19)
_computing_cell_refinement 'SAINT (Siemens ,1995)'
_computing_data_collection 'SMART (Siemens, 1993)'
_computing_data_reduction 'SAINT (Siemens ,1995)'
_computing_molecular_graphics 'CAMERON (Watkin et al 1996)'
_computing_publication_material 'CRYSTALS (Betteridge et al 2003)'
_computing_structure_refinement 'CRYSTALS (Betteridge et al 2003)'
_computing_structure_solution 'SIR2002 (Burla et al, 1986)'
_diffrn_ambient_temperature 120
_diffrn_measured_fraction_theta_full 0.955
_diffrn_measured_fraction_theta_max 0.856
_diffrn_measurement_device_type 'Bruker SMART'
_diffrn_measurement_method '\f scans'
_diffrn_radiation_type synchrotron
_diffrn_radiation_wavelength 0.51091
_diffrn_reflns_av_R_equivalents 0.099
_diffrn_reflns_limit_h_max 29
_diffrn_reflns_limit_h_min -29
_diffrn_reflns_limit_k_max 11
_diffrn_reflns_limit_k_min -11
_diffrn_reflns_limit_l_max 27
_diffrn_reflns_limit_l_min -25
_diffrn_reflns_number 30830
_diffrn_reflns_theta_full 17.034
_diffrn_reflns_theta_max 22.711
_diffrn_reflns_theta_min 0.765
_diffrn_standards_number 0
_exptl_absorpt_coefficient_mu 0.043
_exptl_absorpt_correction_T_max 0.9410
_exptl_absorpt_correction_T_min 0.8855
_exptl_absorpt_correction_type none
_exptl_crystal_colour colourless
_exptl_crystal_density_diffrn 1.262
_exptl_crystal_description prism
_exptl_crystal_F_000 1160
_exptl_crystal_size_max 0.12
_exptl_crystal_size_mid 0.10
_exptl_crystal_size_min 0.05
_refine_diff_density_max 0.72
_refine_diff_density_min -0.69
_refine_ls_extinction_method none
_refine_ls_goodness_of_fit_ref 1.1121
_refine_ls_hydrogen_treatment noref
_refine_ls_matrix_type full
_refine_ls_number_parameters 153
_refine_ls_number_reflns 2015
_refine_ls_number_restraints 0
_refine_ls_R_factor_all 0.1644
_refine_ls_R_factor_gt 0.1066
_refine_ls_shift/su_max 0.000046
_refine_ls_structure_factor_coef F
_refine_ls_weighting_details
;
 Method, part 1, Chebychev polynomial, (Watkin, 1994, Prince, 1982)
 [weight] = 1.0/[A~0~*T~0~(x)+A~1~*T~1~(x) ... +A~n-1~]*T~n-1~(x)]
 where A~i~ are the Chebychev coefficients listed below and x= Fcalc/Fmax
 Method = Robust Weighting (Prince, 1982)
 W = [weight] * [1-(deltaF/6*sigmaF)^2^]^2^
 A~i~ are:
 1.45 0.663 1.03
;
_refine_ls_weighting_scheme calc
_refine_ls_wR_factor_all 0.1263
_refine_ls_wR_factor_gt 0.1139
_refine_ls_wR_factor_ref 0.1139
_reflns_limit_h_max 28
_reflns_limit_h_min -29
_reflns_limit_k_max 11
_reflns_limit_k_min 0
_reflns_limit_l_max 27
_reflns_limit_l_min 0
_reflns_number_gt 2015
_reflns_number_total 8745
_reflns_threshold_expression I>2.00u(I)
_oxford_diffrn_Wilson_B_factor 0.00
_oxford_diffrn_Wilson_scale 0.00
_oxford_refine_ls_scale 0.1636(10)
_oxford_structure_analysis_title mdbm46
_cod_data_source_file ja061861wsi20060318_080125.cif
_cod_data_source_block CRYSTALS_cif
_cod_original_sg_symbol_H-M 'P 1 21/c 1 '
_cod_database_code 4110727

loop_
_symmetry_equiv_pos_as_xyz
x,y,z
-x,-y,-z
-x,y+1/2,-z+1/2
x,-y+1/2,z+1/2

loop_
_atom_site_label
_atom_site_type_symbol
_atom_site_fract_x
_atom_site_fract_y
_atom_site_fract_z
_atom_site_U_iso_or_equiv
_atom_site_occupancy
_atom_site_adp_type
C1 C -0.1367(5) 0.4403(13) 0.6078(6) 0.035(2) 1.0000 Uiso
C2 C -0.1634(4) 0.4923(10) 0.5244(5) 0.019(2) 1.0000 Uiso
C3 C -0.1057(4) 0.5377(10) 0.4927(5) 0.0124(17) 1.0000 Uiso
C4 C -0.1307(4) 0.6063(10) 0.4132(5) 0.0161(18) 1.0000 Uiso
C5 C -0.0742(4) 0.6584(10) 0.3810(5) 0.0151(18) 1.0000 Uiso
C6 C -0.1006(4) 0.7393(10) 0.3031(4) 0.0132(17) 1.0000 Uiso
N7 N -0.0452(3) 0.7976(8) 0.2763(4) 0.0121(15) 1.0000 Uiso
C8 C -0.0177(3) 0.7096(9) 0.2318(4) 0.0039(15) 1.0000 Uiso
O9 O -0.0436(2) 0.5780(6) 0.2010(3) 0.0095(12) 1.0000 Uiso
N10 N 0.0381(3) 0.7768(8) 0.2196(4) 0.0127(15) 1.0000 Uiso
C11 C 0.0747(4) 0.7100(9) 0.1711(4) 0.0084(17) 1.0000 Uiso
C12 C 0.0412(4) 0.6511(10) 0.0989(4) 0.0106(17) 1.0000 Uiso
C13 C 0.0805(4) 0.5946(10) 0.0556(4) 0.0118(17) 1.0000 Uiso
C14 C 0.1509(4) 0.5920(9) 0.0801(4) 0.0079(17) 1.0000 Uiso
C15 C 0.1855(4) 0.6380(10) 0.1565(4) 0.0132(18) 1.0000 Uiso
C16 C 0.1473(4) 0.7021(9) 0.2006(4) 0.0116(17) 1.0000 Uiso
O17 O 0.1928(2) 0.5458(6) 0.0393(3) 0.0115(12) 1.0000 Uiso
C18 C 0.1595(4) 0.4985(10) -0.0392(5) 0.0176(19) 1.0000 Uiso
C19 C 0.2109(4) 0.5148(10) -0.0814(4) 0.0132(18) 1.0000 Uiso
O20 O 0.2658(3) 0.4068(7) -0.0554(3) 0.0164(13) 1.0000 Uiso
C21 C 0.3092(4) 0.4107(10) -0.1019(5) 0.0153(18) 1.0000 Uiso
C22 C 0.3702(4) 0.3039(10) -0.0684(5) 0.0180(19) 1.0000 Uiso
O23 O 0.4144(3) 0.3796(7) -0.0009(3) 0.0163(13) 1.0000 Uiso
C24 C 0.4726(4) 0.2844(11) 0.0357(5) 0.022(2) 1.0000 Uiso
C25 C 0.5119(4) 0.3681(11) 0.1081(5) 0.026(2) 1.0000 Uiso
O26 O 0.4724(3) 0.3637(7) 0.1592(3) 0.0163(13) 1.0000 Uiso
C27 C 0.5033(4) 0.4510(11) 0.2279(5) 0.0191(19) 1.0000 Uiso
C28 C 0.4576(4) 0.4472(11) 0.2776(5) 0.021(2) 1.0000 Uiso
O29 O 0.3990(3) 0.5499(7) 0.2459(3) 0.0147(13) 1.0000 Uiso
C30 C 0.3505(4) 0.5254(10) 0.2837(5) 0.0179(19) 1.0000 Uiso
C31 C 0.2931(4) 0.6442(10) 0.2604(4) 0.0140(18) 1.0000 Uiso
O32 O 0.2544(3) 0.6149(7) 0.1809(3) 0.0169(13) 1.0000 Uiso
N33 N 0.3232(4) 0.0535(11) 0.2211(5) 0.041(2) 1.0000 Uiso
C34 C 0.3195(4) 0.1391(10) 0.1709(5) 0.0160(19) 1.0000 Uiso
C35 C 0.3133(4) 0.2480(11) 0.1072(5) 0.022(2) 1.0000 Uiso
N36 N 0.3434(5) 0.8723(13) -0.0368(6) 0.058(3) 1.0000 Uiso
C37 C 0.3524(4) 0.7936(11) 0.0177(5) 0.025(2) 1.0000 Uiso
C38 C 0.3603(4) 0.6969(10) 0.0832(5) 0.021(2) 1.0000 Uiso
H39 H -0.1071 0.5297 0.6411 0.0400 1.0000 Uiso
H40 H -0.1043 0.3423 0.6123 0.0400 1.0000 Uiso
H41 H -0.1741 0.4097 0.6306 0.0400 1.0000 Uiso
H42 H -0.1961 0.5899 0.5215 0.0226 1.0000 Uiso
H43 H -0.1933 0.4025 0.4927 0.0226 1.0000 Uiso
H44 H -0.0742 0.6194 0.5283 0.0155 1.0000 Uiso
H45 H -0.0772 0.4377 0.4909 0.0155 1.0000 Uiso
H46 H -0.1615 0.7050 0.4145 0.0174 1.0000 Uiso
H47 H -0.1619 0.5240 0.3771 0.0174 1.0000 Uiso
H48 H -0.0411 0.7363 0.4181 0.0173 1.0000 Uiso
H49 H -0.0451 0.5596 0.3755 0.0173 1.0000 Uiso
H50 H -0.1325 0.8293 0.3070 0.0141 1.0000 Uiso
H51 H -0.1287 0.6559 0.2641 0.0141 1.0000 Uiso
H52 H -0.0293 0.8941 0.2895 0.0144 1.0000 Uiso
H53 H 0.0532 0.8669 0.2432 0.0157 1.0000 Uiso
H54 H -0.0113 0.6522 0.0791 0.0129 1.0000 Uiso
H55 H 0.0572 0.5506 0.0008 0.0150 1.0000 Uiso
H56 H 0.1719 0.7418 0.2565 0.0130 1.0000 Uiso
H57 H 0.1165 0.5626 -0.0638 0.0224 1.0000 Uiso
H58 H 0.1447 0.3776 -0.0406 0.0224 1.0000 Uiso
H59 H 0.1877 0.4987 -0.1393 0.0193 1.0000 Uiso
H60 H 0.2300 0.6293 -0.0732 0.0193 1.0000 Uiso
H61 H 0.2833 0.3762 -0.1574 0.0215 1.0000 Uiso
H62 H 0.3262 0.5269 -0.1051 0.0215 1.0000 Uiso
H63 H 0.3962 0.2844 -0.1074 0.0230 1.0000 Uiso
H64 H 0.3536 0.1969 -0.0542 0.0230 1.0000 Uiso
H65 H 0.4568 0.1741 0.0484 0.0293 1.0000 Uiso
H66 H 0.5021 0.2680 0.0000 0.0293 1.0000 Uiso
H67 H 0.5588 0.3136 0.1325 0.0375 1.0000 Uiso
H68 H 0.5214 0.4845 0.0961 0.0375 1.0000 Uiso
H69 H 0.5501 0.3998 0.2561 0.0233 1.0000 Uiso
H70 H 0.5115 0.5657 0.2145 0.0233 1.0000 Uiso
H71 H 0.4842 0.4870 0.3329 0.0257 1.0000 Uiso
H72 H 0.4413 0.3334 0.2831 0.0257 1.0000 Uiso
H73 H 0.3290 0.4137 0.2716 0.0232 1.0000 Uiso
H74 H 0.3732 0.5323 0.3424 0.0232 1.0000 Uiso
H75 H 0.3146 0.7577 0.2665 0.0198 1.0000 Uiso
H76 H 0.2629 0.6370 0.2953 0.0198 1.0000 Uiso
H77 H 0.3816 0.7607 0.1328 0.0262 1.0000 Uiso
H78 H 0.3931 0.6031 0.0828 0.0262 1.0000 Uiso
H79 H 0.3146 0.6513 0.0841 0.0262 1.0000 Uiso
H80 H 0.3039 0.3601 0.1214 0.0212 1.0000 Uiso
H81 H 0.2756 0.2112 0.0596 0.0212 1.0000 Uiso
H82 H 0.3594 0.2478 0.0943 0.0212 1.0000 Uiso

loop_
_atom_type_symbol
_atom_type_scat_dispersion_real
_atom_type_scat_dispersion_imag
_atom_type_scat_Cromer_Mann_a1
_atom_type_scat_Cromer_Mann_b1
_atom_type_scat_Cromer_Mann_a2
_atom_type_scat_Cromer_Mann_b2
_atom_type_scat_Cromer_Mann_a3
_atom_type_scat_Cromer_Mann_b3
_atom_type_scat_Cromer_Mann_a4
_atom_type_scat_Cromer_Mann_b4
_atom_type_scat_Cromer_Mann_c
_atom_type_scat_source
C 0.0007 0.0010 2.3100 20.8439 1.0200 10.2075 1.5886 0.5687 0.8650 51.6512 0.2156 'International Tables Vol C 4.2.6.8 and 6.1.1.4'
H 0.0000 0.0000 0.4930 10.5109 0.3229 26.1257 0.1402 3.1424 0.0408 57.7998 0.0030 'International Tables Vol C 4.2.6.8 and 6.1.1.4'
N 0.0015 0.0023 12.2126 0.0057 3.1322 9.8933 2.0125 28.9975 1.1663 0.5826 -11.5290 'International Tables Vol C 4.2.6.8 and 6.1.1.4'
O 0.0029 0.0046 3.0485 13.2771 2.2868 5.7011 1.5463 0.3239 0.8670 32.9089 0.2508 'International Tables Vol C 4.2.6.8 and 6.1.1.4'

loop_
_geom_angle_atom_site_label_1
_geom_angle_atom_site_label_2
_geom_angle_atom_site_label_3
_geom_angle
_geom_angle_publ_flag
C2 C1 H39 110.4 no
C2 C1 H40 109.2 no
H39 C1 H40 106.4 no
C2 C1 H41 113.6 no
H39 C1 H41 108.7 no
H40 C1 H41 108.2 no
C1 C2 C3 111.9(7) yes
C1 C2 H42 107.7 no
C3 C2 H42 110.1 no
C1 C2 H43 109.0 no
C3 C2 H43 111.4 no
H42 C2 H43 106.4 no
C2 C3 C4 113.1(7) yes
C2 C3 H44 109.8 no
C4 C3 H44 108.7 no
C2 C3 H45 109.0 no
C4 C3 H45 108.0 no
H44 C3 H45 108.2 no
C3 C4 C5 114.4(6) yes
C3 C4 H46 108.0 no
C5 C4 H46 108.6 no
C3 C4 H47 109.0 no
C5 C4 H47 109.9 no
H46 C4 H47 106.7 no
C4 C5 C6 113.5(6) yes
C4 C5 H48 110.7 no
C6 C5 H48 107.9 no
C4 C5 H49 109.6 no
C6 C5 H49 108.3 no
H48 C5 H49 106.6 no
C5 C6 N7 112.1(6) yes
C5 C6 H50 108.5 no
N7 C6 H50 111.1 no
C5 C6 H51 107.8 no
N7 C6 H51 108.7 no
H50 C6 H51 108.5 no
C6 N7 C8 122.4(6) yes
C6 N7 H52 118.6 no
C8 N7 H52 119.0 no
N7 C8 O9 123.2(6) yes
N7 C8 N10 113.7(6) yes
O9 C8 N10 123.0(6) yes
C8 N10 C11 124.4(6) yes
C8 N10 H53 117.8 no
C11 N10 H53 117.7 no
N10 C11 C12 122.0(6) yes
N10 C11 C16 117.8(6) yes
C12 C11 C16 120.1(7) yes
C11 C12 C13 117.9(7) yes
C11 C12 H54 119.6 no
C13 C12 H54 122.5 no
C12 C13 C14 124.0(7) yes
C12 C13 H55 120.1 no
C14 C13 H55 115.8 no
C13 C14 C15 118.5(7) yes
C13 C14 O17 127.2(7) yes
C15 C14 O17 114.3(6) yes
C14 C15 C16 118.6(7) yes
C14 C15 O32 116.3(6) yes
C16 C15 O32 125.1(7) yes
C11 C16 C15 120.4(7) yes
C11 C16 H56 119.4 no
C15 C16 H56 120.2 no
C14 O17 C18 116.1(6) yes
O17 C18 C19 107.2(6) yes
O17 C18 H57 112.2 no
C19 C18 H57 112.1 no
O17 C18 H58 109.5 no
C19 C18 H58 108.5 no
H57 C18 H58 107.2 no
C18 C19 O20 112.6(7) yes
C18 C19 H59 110.2 no
O20 C19 H59 109.5 no
C18 C19 H60 107.9 no
O20 C19 H60 108.7 no
H59 C19 H60 107.9 no
C19 O20 C21 111.6(6) yes
O20 C21 C22 109.8(7) yes
O20 C21 H61 111.1 no
C22 C21 H61 110.2 no
O20 C21 H62 109.8 no
C22 C21 H62 109.2 no
H61 C21 H62 106.7 no
C21 C22 O23 108.2(7) yes
C21 C22 H63 110.7 no
O23 C22 H63 110.2 no
C21 C22 H64 109.1 no
O23 C22 H64 109.9 no
H63 C22 H64 108.7 no
C22 O23 C24 111.9(6) yes
O23 C24 C25 107.4(7) yes
O23 C24 H65 109.6 no
C25 C24 H65 110.0 no
O23 C24 H66 110.5 no
C25 C24 H66 111.3 no
H65 C24 H66 108.1 no
C24 C25 O26 108.2(7) yes
C24 C25 H67 110.5 no
O26 C25 H67 110.3 no
C24 C25 H68 110.0 no
O26 C25 H68 110.5 no
H67 C25 H68 107.4 no
C25 O26 C27 112.4(6) yes
O26 C27 C28 109.5(7) yes
O26 C27 H69 108.7 no
C28 C27 H69 110.3 no
O26 C27 H70 109.5 no
C28 C27 H70 110.3 no
H69 C27 H70 108.5 no
C27 C28 O29 110.0(7) yes
C27 C28 H71 110.2 no
O29 C28 H71 108.7 no
C27 C28 H72 111.3 no
O29 C28 H72 109.8 no
H71 C28 H72 106.8 no
C28 O29 C30 110.1(6) yes
O29 C30 C31 112.2(7) yes
O29 C30 H73 110.5 no
C31 C30 H73 107.2 no
O29 C30 H74 110.3 no
C31 C30 H74 108.8 no
H73 C30 H74 107.6 no
C30 C31 O32 108.2(6) yes
C30 C31 H75 107.9 no
O32 C31 H75 110.3 no
C30 C31 H76 110.9 no
O32 C31 H76 111.7 no
H75 C31 H76 107.9 no
C31 O32 C15 120.1(6) yes
N33 C34 C35 178.9(9) yes
C34 C35 H80 110.8 no
C34 C35 H81 110.6 no
H80 C35 H81 110.3 no
C34 C35 H82 108.6 no
H80 C35 H82 108.5 no
H81 C35 H82 107.9 no
N36 C37 C38 177.6(10) yes
C37 C38 H77 111.0 no
C37 C38 H78 109.6 no
H77 C38 H78 107.5 no
C37 C38 H79 111.3 no
H77 C38 H79 108.9 no
H78 C38 H79 108.4 no

loop_
_geom_bond_atom_site_label_1
_geom_bond_atom_site_label_2
_geom_bond_distance
_geom_bond_publ_flag
C1 C2 1.491(13) yes
C1 H39 1.016 no
C1 H40 1.023 no
C1 H41 0.993 no
C2 C3 1.488(11) yes
C2 H42 1.028 no
C2 H43 1.010 no
C3 C4 1.473(11) yes
C3 H44 1.007 no
C3 H45 1.010 no
C4 C5 1.487(11) yes
C4 H46 1.025 no
C4 H47 1.011 no
C5 C6 1.492(11) yes
C5 H48 1.013 no
C5 H49 1.023 no
C6 N7 1.426(9) yes
C6 H50 0.995 no
C6 H51 1.017 no
N7 C8 1.318(9) yes
N7 H52 0.862 no
C8 O9 1.253(8) yes
C8 N10 1.326(9) yes
N10 C11 1.412(9) yes
N10 H53 0.861 no
C11 C12 1.355(11) yes
C11 C16 1.394(10) yes
C12 C13 1.349(11) yes
C12 H54 1.005 no
C13 C14 1.345(10) yes
C13 H55 1.019 no
C14 C15 1.387(10) yes
C14 O17 1.331(9) yes
C15 C16 1.367(11) yes
C15 O32 1.331(9) yes
C16 H56 1.026 no
O17 C18 1.416(10) yes
C18 C19 1.463(11) yes
C18 H57 0.993 no
C18 H58 1.036 no
C19 O20 1.383(9) yes
C19 H59 1.008 no
C19 H60 1.011 no
O20 C21 1.380(10) yes
C21 C22 1.479(11) yes
C21 H61 1.013 no
C21 H62 1.022 no
C22 O23 1.409(10) yes
C22 H63 1.008 no
C22 H64 1.001 no
O23 C24 1.393(10) yes
C24 C25 1.469(13) yes
C24 H65 1.010 no
C24 H66 1.008 no
C25 O26 1.386(10) yes
C25 H67 1.014 no
C25 H68 1.012 no
O26 C27 1.398(10) yes
C27 C28 1.464(12) yes
C27 H69 1.012 no
C27 H70 1.000 no
C28 O29 1.419(10) yes
C28 H71 1.027 no
C28 H72 1.007 no
O29 C30 1.363(9) yes
C30 C31 1.472(11) yes
C30 H73 1.010 no
C30 H74 1.014 no
C31 O32 1.421(9) yes
C31 H75 1.021 no
C31 H76 0.999 no
N33 C34 1.128(11) yes
C34 C35 1.428(12) yes
C35 H80 0.990 no
C35 H81 0.999 no
C35 H82 1.021 no
N36 C37 1.141(12) yes
C37 C38 1.388(12) yes
C38 H77 1.010 no
C38 H78 1.015 no
C38 H79 0.998 no

loop_
_geom_hbond_atom_site_label_D
_geom_hbond_atom_site_label_H
_geom_hbond_atom_site_label_A
_geom_hbond_site_symmetry_A
_geom_hbond_angle_DHA
_geom_hbond_distance_DH
_geom_hbond_distance_HA
_geom_hbond_distance_DA
_geom_hbond_publ_flag
N7 H52 O9 3_555 152.5 0.862 2.076 2.868 yes
N10 H53 O9 3_555 154.1 0.861 2.044 2.844 yes

loop_
_cod_related_entry_id
_cod_related_entry_database
_cod_related_entry_code
1 ChemSpider 30660408
